data_4067338
loop_
_publ_author_name
'Champouret, Yohan'
'MacLeod, K. Cory'
'Baisch, Ulrich'
'Patrick, Brian O.'
'Smith, Kevin M.'
'Poli, Rinaldo'

_publ_section_title
;
 Cyclopentadienyl Chromium \b-Diketiminate Complexes: Initiators, Ligand
 Steric Effects, and Deactivation Processes in the Controlled Radical
 Polymerization of Vinyl Acetate
;
_journal_issue 1
_journal_name_full Organometallics
_journal_page_first 167
_journal_paper_doi 10.1021/om900869p
_journal_volume 29
_journal_year 2010
_chemical_formula_sum 'C28 H33 Cr N2 O2'
_chemical_formula_weight 481.56
_chemical_name_systematic
;
 ?
;
_space_group_IT_number 14
_symmetry_cell_setting monoclinic
_symmetry_space_group_name_Hall '-P 2yn'
_symmetry_space_group_name_H-M 'P 1 21/n 1'
_atom_sites_solution_hydrogens geom
_atom_sites_solution_primary direct
_atom_sites_solution_secondary difmap
_audit_creation_method SHELXL-97
_cell_angle_alpha 90.00
_cell_angle_beta 90.978(6)
_cell_angle_gamma 90.00
_cell_formula_units_Z 4
_cell_length_a 8.2143(12)
_cell_length_b 13.597(2)
_cell_length_c 22.030(3)
_cell_measurement_reflns_used 8648
_cell_measurement_temperature 173(2)
_cell_measurement_theta_max 23.23
_cell_measurement_theta_min 2.38
_cell_volume 2460.2(6)
_computing_structure_refinement 'SHELXL-97 (Sheldrick, 1997)'
_diffrn_ambient_temperature 173(2)
_diffrn_measured_fraction_theta_full 0.986
_diffrn_measured_fraction_theta_max 0.986
_diffrn_measurement_device_type 'Bruker X8 APEX II'
_diffrn_measurement_method 'area detector'
_diffrn_radiation_monochromator graphite
_diffrn_radiation_source 'fine-focus sealed tube'
_diffrn_radiation_type MoK\a
_diffrn_radiation_wavelength 0.71073
_diffrn_reflns_av_R_equivalents 0.088
_diffrn_reflns_av_sigmaI/netI 0.0708
_diffrn_reflns_limit_h_max 8
_diffrn_reflns_limit_h_min -8
_diffrn_reflns_limit_k_max 14
_diffrn_reflns_limit_k_min 0
_diffrn_reflns_limit_l_max 23
_diffrn_reflns_limit_l_min 0
_diffrn_reflns_number 3174
_diffrn_reflns_theta_full 22.50
_diffrn_reflns_theta_max 22.50
_diffrn_reflns_theta_min 2.38
_exptl_absorpt_coefficient_mu 0.492
_exptl_absorpt_correction_T_max 0.897
_exptl_absorpt_correction_T_min 0.608
_exptl_absorpt_correction_type multi-scan
_exptl_crystal_colour black
_exptl_crystal_density_diffrn 1.300
_exptl_crystal_density_method 'not measured'
_exptl_crystal_description irregular
_exptl_crystal_F_000 1020
_exptl_crystal_size_max 0.30
_exptl_crystal_size_mid 0.25
_exptl_crystal_size_min 0.22
_refine_diff_density_max 0.609
_refine_diff_density_min -0.479
_refine_diff_density_rms 0.112
_refine_ls_extinction_method none
_refine_ls_goodness_of_fit_ref 1.134
_refine_ls_hydrogen_treatment constr
_refine_ls_matrix_type full
_refine_ls_number_parameters 306
_refine_ls_number_reflns 3174
_refine_ls_number_restraints 0
_refine_ls_restrained_S_all 1.134
_refine_ls_R_factor_all 0.1011
_refine_ls_R_factor_gt 0.0720
_refine_ls_shift/su_max 0.002
_refine_ls_shift/su_mean 0.000
_refine_ls_structure_factor_coef Fsqd
_refine_ls_weighting_details 'calc w=1/[\s^2^(Fo^2^)+(0.0447P)^2^+10.0915P] where P=(Fo^2^+2Fc^2^)/3'
_refine_ls_weighting_scheme calc
_refine_ls_wR_factor_gt 0.1773
_refine_ls_wR_factor_ref 0.1943
_reflns_number_gt 2435
_reflns_number_total 3174
_reflns_threshold_expression >2sigma(I)
_cod_data_source_file om900869p_si_001.cif
_cod_data_source_block 9_ks123
_cod_original_sg_symbol_H-M 'P 21/n'
_cod_database_code 4067338

loop_
_symmetry_equiv_pos_as_xyz
'x, y, z'
'-x+1/2, y+1/2, -z+1/2'
'-x, -y, -z'
'x-1/2, -y-1/2, z-1/2'

loop_
_atom_site_label
_atom_site_type_symbol
_atom_site_fract_x
_atom_site_fract_y
_atom_site_fract_z
_atom_site_U_iso_or_equiv
_atom_site_adp_type
_atom_site_occupancy
_atom_site_symmetry_multiplicity
_atom_site_calc_flag
_atom_site_refinement_flags
C1 C 0.6174(9) 0.1356(6) 0.2202(3) 0.0231(18) Uani 1 1 d .
H1A H 0.5680 0.1949 0.2026 0.035 Uiso 1 1 calc R
H1B H 0.5316 0.0911 0.2338 0.035 Uiso 1 1 calc R
H1C H 0.6826 0.1025 0.1894 0.035 Uiso 1 1 calc R
C2 C 0.7250(9) 0.1635(5) 0.2733(3) 0.0170(17) Uani 1 1 d .
C3 C 0.6710(9) 0.1368(5) 0.3312(3) 0.0188(17) Uani 1 1 d .
H3 H 0.5884 0.0880 0.3323 0.023 Uiso 1 1 calc R
C4 C 0.7242(8) 0.1735(5) 0.3872(3) 0.0160(16) Uani 1 1 d .
C5 C 0.6202(9) 0.1492(6) 0.4412(3) 0.0270(19) Uani 1 1 d .
H5A H 0.6901 0.1274 0.4750 0.040 Uiso 1 1 calc R
H5B H 0.5436 0.0967 0.4301 0.040 Uiso 1 1 calc R
H5C H 0.5595 0.2079 0.4533 0.040 Uiso 1 1 calc R
C6 C 0.8813(8) 0.2530(5) 0.2034(3) 0.0141(16) Uani 1 1 d .
C7 C 0.9813(10) 0.2037(5) 0.1620(3) 0.0244(18) Uani 1 1 d .
C8 C 0.9971(9) 0.2460(6) 0.1054(3) 0.0273(19) Uani 1 1 d .
H8 H 1.0610 0.2134 0.0760 0.033 Uiso 1 1 calc R
C9 C 0.9235(10) 0.3334(6) 0.0902(3) 0.029(2) Uani 1 1 d .
H9 H 0.9401 0.3612 0.0512 0.035 Uiso 1 1 calc R
C10 C 0.8249(9) 0.3815(6) 0.1314(3) 0.0261(19) Uani 1 1 d .
H10 H 0.7706 0.4405 0.1200 0.031 Uiso 1 1 calc R
C11 C 0.8063(9) 0.3431(5) 0.1889(3) 0.0195(17) Uani 1 1 d .
C12 C 1.0574(10) 0.1070(6) 0.1781(4) 0.031(2) Uani 1 1 d .
H12A H 1.0996 0.0761 0.1415 0.047 Uiso 1 1 calc R
H12B H 0.9755 0.0641 0.1962 0.047 Uiso 1 1 calc R
H12C H 1.1469 0.1176 0.2074 0.047 Uiso 1 1 calc R
C13 C 0.7030(9) 0.3964(6) 0.2344(3) 0.0257(19) Uani 1 1 d .
H13A H 0.6577 0.4561 0.2158 0.039 Uiso 1 1 calc R
H13B H 0.7701 0.4142 0.2699 0.039 Uiso 1 1 calc R
H13C H 0.6140 0.3534 0.2471 0.039 Uiso 1 1 calc R
C14 C 0.8752(9) 0.2789(5) 0.4521(3) 0.0203(17) Uani 1 1 d .
C15 C 0.8013(9) 0.3683(6) 0.4636(3) 0.0239(18) Uani 1 1 d .
C16 C 0.8291(10) 0.4145(6) 0.5193(4) 0.033(2) Uani 1 1 d .
H16 H 0.7786 0.4759 0.5273 0.039 Uiso 1 1 calc R
C17 C 0.9289(11) 0.3725(6) 0.5631(3) 0.036(2) Uani 1 1 d .
H17 H 0.9472 0.4046 0.6009 0.043 Uiso 1 1 calc R
C18 C 1.0008(10) 0.2844(6) 0.5515(3) 0.029(2) Uani 1 1 d .
H18 H 1.0701 0.2560 0.5818 0.035 Uiso 1 1 calc R
C19 C 0.9764(9) 0.2341(6) 0.4966(3) 0.0227(18) Uani 1 1 d .
C20 C 0.6882(10) 0.4155(6) 0.4169(4) 0.033(2) Uani 1 1 d .
H20A H 0.7327 0.4066 0.3763 0.050 Uiso 1 1 calc R
H20B H 0.6780 0.4859 0.4256 0.050 Uiso 1 1 calc R
H20C H 0.5807 0.3845 0.4187 0.050 Uiso 1 1 calc R
C21 C 1.0587(11) 0.1361(6) 0.4855(4) 0.034(2) Uani 1 1 d .
H21A H 1.1552 0.1463 0.4607 0.051 Uiso 1 1 calc R
H21B H 0.9828 0.0920 0.4642 0.051 Uiso 1 1 calc R
H21C H 1.0916 0.1068 0.5245 0.051 Uiso 1 1 calc R
C22 C 1.2940(9) 0.2724(6) 0.3431(4) 0.032(2) Uani 1 1 d .
H22 H 1.3731 0.2241 0.3536 0.039 Uiso 1 1 calc R
C23 C 1.2058(10) 0.3285(6) 0.3841(4) 0.033(2) Uani 1 1 d .
H23 H 1.2130 0.3257 0.4271 0.040 Uiso 1 1 calc R
C24 C 1.1045(10) 0.3899(6) 0.3491(4) 0.035(2) Uani 1 1 d .
H24 H 1.0288 0.4360 0.3646 0.042 Uiso 1 1 calc R
C25 C 1.1321(9) 0.3728(6) 0.2887(4) 0.028(2) Uani 1 1 d .
H25 H 1.0811 0.4061 0.2556 0.034 Uiso 1 1 calc R
C26 C 1.2473(9) 0.2985(6) 0.2844(4) 0.033(2) Uani 1 1 d .
H26 H 1.2869 0.2707 0.2479 0.040 Uiso 1 1 calc R
C27 C 1.1791(9) 0.0360(6) 0.3335(3) 0.0227(18) Uani 1 1 d .
C28 C 1.1663(11) -0.0617(6) 0.3641(4) 0.041(2) Uani 1 1 d .
H28A H 1.2428 -0.1079 0.3458 0.061 Uiso 1 1 calc R
H28B H 1.0551 -0.0869 0.3592 0.061 Uiso 1 1 calc R
H28C H 1.1926 -0.0544 0.4075 0.061 Uiso 1 1 calc R
N1 N 0.8599(7) 0.2158(4) 0.2645(2) 0.0150(14) Uani 1 1 d .
N2 N 0.8552(7) 0.2308(4) 0.3938(2) 0.0152(13) Uani 1 1 d .
O1 O 1.0591(6) 0.0941(4) 0.3417(2) 0.0218(12) Uani 1 1 d .
O2 O 1.2995(7) 0.0555(4) 0.3034(3) 0.0382(15) Uani 1 1 d .
Cr1 Cr 1.02805(14) 0.23534(8) 0.33074(5) 0.0166(4) Uani 1 1 d .

loop_
_atom_site_aniso_label
_atom_site_aniso_U_11
_atom_site_aniso_U_22
_atom_site_aniso_U_33
_atom_site_aniso_U_23
_atom_site_aniso_U_13
_atom_site_aniso_U_12
C1 0.021(4) 0.034(5) 0.014(4) -0.007(3) -0.002(3) -0.006(4)
C2 0.019(4) 0.023(4) 0.009(4) -0.004(3) -0.004(3) 0.004(3)
C3 0.018(4) 0.024(4) 0.015(4) 0.002(3) 0.004(3) 0.001(3)
C4 0.015(4) 0.023(4) 0.010(4) 0.003(3) 0.002(3) 0.002(3)
C5 0.021(4) 0.044(5) 0.016(4) -0.001(4) 0.005(3) -0.003(4)
C6 0.012(4) 0.022(4) 0.009(3) 0.005(3) -0.001(3) -0.004(3)
C7 0.027(4) 0.027(4) 0.020(4) -0.003(4) -0.006(4) 0.001(4)
C8 0.027(4) 0.032(5) 0.023(4) -0.006(4) 0.013(4) -0.004(4)
C9 0.037(5) 0.041(5) 0.010(4) 0.001(4) 0.005(4) -0.007(4)
C10 0.030(5) 0.034(5) 0.015(4) 0.006(4) -0.009(4) -0.004(4)
C11 0.018(4) 0.028(5) 0.013(4) -0.006(3) -0.002(3) -0.005(3)
C12 0.031(5) 0.040(5) 0.022(4) 0.001(4) 0.007(4) 0.008(4)
C13 0.034(5) 0.030(5) 0.013(4) 0.002(3) -0.002(4) 0.005(4)
C14 0.024(4) 0.026(4) 0.011(4) -0.005(3) 0.006(3) -0.005(4)
C15 0.028(4) 0.029(5) 0.015(4) 0.002(3) 0.002(4) -0.004(4)
C16 0.045(5) 0.026(5) 0.026(5) -0.010(4) -0.003(4) 0.002(4)
C17 0.060(6) 0.033(5) 0.015(4) -0.012(4) -0.010(4) -0.001(5)
C18 0.036(5) 0.045(6) 0.006(4) -0.003(4) -0.007(4) 0.002(4)
C19 0.029(4) 0.026(4) 0.013(4) 0.002(3) -0.003(3) 0.006(4)
C20 0.034(5) 0.041(5) 0.024(5) 0.001(4) -0.002(4) 0.009(4)
C21 0.042(5) 0.034(5) 0.025(5) 0.004(4) -0.007(4) 0.006(4)
C22 0.013(4) 0.034(5) 0.050(6) 0.000(4) -0.003(4) -0.012(4)
C23 0.044(5) 0.039(5) 0.016(4) -0.001(4) -0.003(4) -0.021(4)
C24 0.028(5) 0.024(5) 0.052(6) -0.004(4) 0.003(4) -0.003(4)
C25 0.026(5) 0.038(5) 0.021(4) 0.010(4) 0.001(4) -0.006(4)
C26 0.017(4) 0.051(6) 0.032(5) -0.007(4) 0.008(4) -0.006(4)
C27 0.022(5) 0.032(5) 0.014(4) -0.010(3) -0.005(4) -0.001(4)
C28 0.042(6) 0.035(5) 0.046(6) 0.011(4) -0.003(5) 0.013(4)
N1 0.021(3) 0.021(3) 0.003(3) -0.001(2) 0.000(3) 0.000(3)
N2 0.023(3) 0.018(3) 0.004(3) 0.000(3) -0.009(2) -0.001(3)
O1 0.018(3) 0.025(3) 0.022(3) 0.000(2) -0.001(2) 0.000(2)
O2 0.026(3) 0.038(4) 0.051(4) -0.006(3) 0.011(3) 0.001(3)
Cr1 0.0171(6) 0.0214(7) 0.0111(6) -0.0008(5) -0.0007(5) -0.0017(6)

loop_
_atom_type_symbol
_atom_type_description
_atom_type_scat_dispersion_real
_atom_type_scat_dispersion_imag
_atom_type_scat_source
C C 0.0033 0.0016 'International Tables Vol C Tables 4.2.6.8 and 6.1.1.4'
H H 0.0000 0.0000 'International Tables Vol C Tables 4.2.6.8 and 6.1.1.4'
N N 0.0061 0.0033 'International Tables Vol C Tables 4.2.6.8 and 6.1.1.4'
O O 0.0106 0.0060 'International Tables Vol C Tables 4.2.6.8 and 6.1.1.4'
Cr Cr 0.3209 0.6236 'International Tables Vol C Tables 4.2.6.8 and 6.1.1.4'

loop_
_geom_angle_atom_site_label_1
_geom_angle_atom_site_label_2
_geom_angle_atom_site_label_3
_geom_angle
C2 C1 H1A 109.5
C2 C1 H1B 109.5
H1A C1 H1B 109.5
C2 C1 H1C 109.5
H1A C1 H1C 109.5
H1B C1 H1C 109.5
N1 C2 C3 123.1(6)
N1 C2 C1 120.0(6)
C3 C2 C1 116.8(7)
C4 C3 C2 127.7(7)
C4 C3 H3 116.1
C2 C3 H3 116.1
N2 C4 C3 123.0(6)
N2 C4 C5 120.5(6)
C3 C4 C5 116.4(6)
C4 C5 H5A 109.5
C4 C5 H5B 109.5
H5A C5 H5B 109.5
C4 C5 H5C 109.5
H5A C5 H5C 109.5
H5B C5 H5C 109.5
C11 C6 C7 121.7(6)
C11 C6 N1 117.1(6)
C7 C6 N1 121.1(6)
C8 C7 C6 116.9(7)
C8 C7 C12 122.4(7)
C6 C7 C12 120.6(7)
C9 C8 C7 122.3(7)
C9 C8 H8 118.9
C7 C8 H8 118.9
C8 C9 C10 120.4(7)
C8 C9 H9 119.8
C10 C9 H9 119.8
C11 C10 C9 119.7(7)
C11 C10 H10 120.1
C9 C10 H10 120.1
C10 C11 C6 118.9(7)
C10 C11 C13 120.0(7)
C6 C11 C13 121.1(6)
C7 C12 H12A 109.5
C7 C12 H12B 109.5
H12A C12 H12B 109.5
C7 C12 H12C 109.5
H12A C12 H12C 109.5
H12B C12 H12C 109.5
C11 C13 H13A 109.5
C11 C13 H13B 109.5
H13A C13 H13B 109.5
C11 C13 H13C 109.5
H13A C13 H13C 109.5
H13B C13 H13C 109.5
C15 C14 C19 120.5(7)
C15 C14 N2 121.0(6)
C19 C14 N2 118.5(6)
C14 C15 C16 119.4(7)
C14 C15 C20 120.9(7)
C16 C15 C20 119.7(7)
C17 C16 C15 121.0(8)
C17 C16 H16 119.5
C15 C16 H16 119.5
C18 C17 C16 119.3(7)
C18 C17 H17 120.4
C16 C17 H17 120.4
C17 C18 C19 122.3(7)
C17 C18 H18 118.9
C19 C18 H18 118.9
C18 C19 C14 117.6(7)
C18 C19 C21 120.7(7)
C14 C19 C21 121.8(7)
C15 C20 H20A 109.5
C15 C20 H20B 109.5
H20A C20 H20B 109.5
C15 C20 H20C 109.5
H20A C20 H20C 109.5
H20B C20 H20C 109.5
C19 C21 H21A 109.5
C19 C21 H21B 109.5
H21A C21 H21B 109.5
C19 C21 H21C 109.5
H21A C21 H21C 109.5
H21B C21 H21C 109.5
C26 C22 C23 108.9(8)
C26 C22 Cr1 72.1(4)
C23 C22 Cr1 71.8(4)
C26 C22 H22 125.5
C23 C22 H22 125.5
Cr1 C22 H22 122.2
C22 C23 C24 106.3(7)
C22 C23 Cr1 72.1(4)
C24 C23 Cr1 71.0(5)
C22 C23 H23 126.9
C24 C23 H23 126.9
Cr1 C23 H23 121.8
C25 C24 C23 109.0(8)
C25 C24 Cr1 73.5(5)
C23 C24 Cr1 72.6(5)
C25 C24 H24 125.5
C23 C24 H24 125.5
Cr1 C24 H24 120.2
C24 C25 C26 108.4(7)
C24 C25 Cr1 71.0(5)
C26 C25 Cr1 71.9(5)
C24 C25 H25 125.8
C26 C25 H25 125.8
Cr1 C25 H25 122.9
C25 C26 C22 107.4(8)
C25 C26 Cr1 72.3(4)
C22 C26 Cr1 72.0(5)
C25 C26 H26 126.3
C22 C26 H26 126.3
Cr1 C26 H26 121.2
O2 C27 O1 124.9(7)
O2 C27 C28 119.9(7)
O1 C27 C28 115.2(7)
C27 C28 H28A 109.5
C27 C28 H28B 109.5
H28A C28 H28B 109.5
C27 C28 H28C 109.5
H28A C28 H28C 109.5
H28B C28 H28C 109.5
C2 N1 C6 115.9(5)
C2 N1 Cr1 121.8(4)
C6 N1 Cr1 122.3(4)
C4 N2 C14 116.1(6)
C4 N2 Cr1 121.5(4)
C14 N2 Cr1 121.9(4)
C27 O1 Cr1 133.6(5)
O1 Cr1 N2 88.6(2)
O1 Cr1 N1 92.7(2)
N2 Cr1 N1 90.7(2)
O1 Cr1 C24 150.4(3)
N2 Cr1 C24 96.0(3)
N1 Cr1 C24 116.4(3)
O1 Cr1 C23 114.0(3)
N2 Cr1 C23 96.7(3)
N1 Cr1 C23 152.3(3)
C24 Cr1 C23 36.5(3)
O1 Cr1 C22 94.6(3)
N2 Cr1 C22 128.3(3)
N1 Cr1 C22 140.3(3)
C24 Cr1 C22 59.9(3)
C23 Cr1 C22 36.1(3)
O1 Cr1 C26 109.1(3)
N2 Cr1 C26 155.0(3)
N1 Cr1 C26 105.4(3)
C24 Cr1 C26 59.9(3)
C23 Cr1 C26 60.4(3)
C22 Cr1 C26 35.9(3)
O1 Cr1 C25 144.6(3)
N2 Cr1 C25 125.9(3)
N1 Cr1 C25 94.1(3)
C24 Cr1 C25 35.6(3)
C23 Cr1 C25 60.1(3)
C22 Cr1 C25 59.5(3)
C26 Cr1 C25 35.8(3)

loop_
_geom_bond_atom_site_label_1
_geom_bond_atom_site_label_2
_geom_bond_distance
C1 C2 1.504(10)
C1 H1A 0.9800
C1 H1B 0.9800
C1 H1C 0.9800
C2 N1 1.334(9)
C2 C3 1.404(10)
C3 C4 1.394(10)
C3 H3 0.9500
C4 N2 1.334(9)
C4 C5 1.513(10)
C5 H5A 0.9800
C5 H5B 0.9800
C5 H5C 0.9800
C6 C11 1.405(10)
C6 C7 1.409(10)
C6 N1 1.450(8)
C7 C8 1.380(11)
C7 C12 1.496(11)
C8 C9 1.373(11)
C8 H8 0.9500
C9 C10 1.390(11)
C9 H9 0.9500
C10 C11 1.382(10)
C10 H10 0.9500
C11 C13 1.510(10)
C12 H12A 0.9800
C12 H12B 0.9800
C12 H12C 0.9800
C13 H13A 0.9800
C13 H13B 0.9800
C13 H13C 0.9800
C14 C15 1.384(10)
C14 C19 1.412(10)
C14 N2 1.450(9)
C15 C16 1.394(11)
C15 C20 1.517(10)
C16 C17 1.378(11)
C16 H16 0.9500
C17 C18 1.362(11)
C17 H17 0.9500
C18 C19 1.401(10)
C18 H18 0.9500
C19 C21 1.516(11)
C20 H20A 0.9800
C20 H20B 0.9800
C20 H20C 0.9800
C21 H21A 0.9800
C21 H21B 0.9800
C21 H21C 0.9800
C22 C26 1.389(12)
C22 C23 1.395(11)
C22 Cr1 2.254(7)
C22 H22 0.9500
C23 C24 1.401(12)
C23 Cr1 2.249(8)
C23 H23 0.9500
C24 C25 1.372(11)
C24 Cr1 2.229(8)
C24 H24 0.9500
C25 C26 1.388(11)
C25 Cr1 2.260(8)
C25 H25 0.9500
C26 Cr1 2.256(8)
C26 H26 0.9500
C27 O2 1.230(9)
C27 O1 1.278(9)
C27 C28 1.493(11)
C28 H28A 0.9800
C28 H28B 0.9800
C28 H28C 0.9800
N1 Cr1 2.010(5)
N2 Cr1 2.004(6)
O1 Cr1 1.952(5)

loop_
_geom_torsion_atom_site_label_1
_geom_torsion_atom_site_label_2
_geom_torsion_atom_site_label_3
_geom_torsion_atom_site_label_4
_geom_torsion
N1 C2 C3 C4 13.4(12)
C1 C2 C3 C4 -162.9(7)
C2 C3 C4 N2 -10.4(12)
C2 C3 C4 C5 166.6(7)
C11 C6 C7 C8 -2.5(10)
N1 C6 C7 C8 -178.6(6)
C11 C6 C7 C12 -178.9(7)
N1 C6 C7 C12 5.0(10)
C6 C7 C8 C9 1.9(11)
C12 C7 C8 C9 178.2(7)
C7 C8 C9 C10 -2.0(12)
C8 C9 C10 C11 2.7(11)
C9 C10 C11 C6 -3.2(11)
C9 C10 C11 C13 178.4(7)
C7 C6 C11 C10 3.2(10)
N1 C6 C11 C10 179.5(6)
C7 C6 C11 C13 -178.4(7)
N1 C6 C11 C13 -2.2(10)
C19 C14 C15 C16 0.8(11)
N2 C14 C15 C16 -177.2(7)
C19 C14 C15 C20 -178.0(7)
N2 C14 C15 C20 4.0(11)
C14 C15 C16 C17 -0.1(12)
C20 C15 C16 C17 178.7(8)
C15 C16 C17 C18 -0.1(13)
C16 C17 C18 C19 -0.5(13)
C17 C18 C19 C14 1.1(12)
C17 C18 C19 C21 180.0(8)
C15 C14 C19 C18 -1.3(11)
N2 C14 C19 C18 176.8(7)
C15 C14 C19 C21 179.9(7)
N2 C14 C19 C21 -2.1(11)
C26 C22 C23 C24 -0.2(9)
Cr1 C22 C23 C24 -63.2(5)
C26 C22 C23 Cr1 63.0(6)
C22 C23 C24 C25 -1.0(9)
Cr1 C23 C24 C25 -64.9(6)
C22 C23 C24 Cr1 64.0(5)
C23 C24 C25 C26 1.8(9)
Cr1 C24 C25 C26 -62.6(6)
C23 C24 C25 Cr1 64.4(6)
C24 C25 C26 C22 -1.9(9)
Cr1 C25 C26 C22 -63.8(6)
C24 C25 C26 Cr1 62.0(6)
C23 C22 C26 C25 1.3(9)
Cr1 C22 C26 C25 64.0(6)
C23 C22 C26 Cr1 -62.8(5)
C3 C2 N1 C6 -168.5(6)
C1 C2 N1 C6 7.7(9)
C3 C2 N1 Cr1 14.6(9)
C1 C2 N1 Cr1 -169.2(5)
C11 C6 N1 C2 85.5(8)
C7 C6 N1 C2 -98.2(8)
C11 C6 N1 Cr1 -97.7(6)
C7 C6 N1 Cr1 78.6(8)
C3 C4 N2 C14 167.8(7)
C5 C4 N2 C14 -9.1(9)
C3 C4 N2 Cr1 -20.0(9)
C5 C4 N2 Cr1 163.1(5)
C15 C14 N2 C4 -86.3(8)
C19 C14 N2 C4 95.6(8)
C15 C14 N2 Cr1 101.5(7)
C19 C14 N2 Cr1 -76.5(8)
O2 C27 O1 Cr1 -16.4(11)
C28 C27 O1 Cr1 163.2(5)
C27 O1 Cr1 N2 -154.3(6)
C27 O1 Cr1 N1 115.0(6)
C27 O1 Cr1 C24 -54.6(9)
C27 O1 Cr1 C23 -57.6(7)
C27 O1 Cr1 C22 -26.0(7)
C27 O1 Cr1 C26 7.7(7)
C27 O1 Cr1 C25 14.0(8)
C4 N2 Cr1 O1 -58.5(5)
C14 N2 Cr1 O1 113.2(5)
C4 N2 Cr1 N1 34.1(5)
C14 N2 Cr1 N1 -154.1(5)
C4 N2 Cr1 C24 150.7(5)
C14 N2 Cr1 C24 -37.5(6)
C4 N2 Cr1 C23 -172.6(5)
C14 N2 Cr1 C23 -0.8(6)
C4 N2 Cr1 C22 -153.3(5)
C14 N2 Cr1 C22 18.4(7)
C4 N2 Cr1 C26 165.1(6)
C14 N2 Cr1 C26 -23.2(9)
C4 N2 Cr1 C25 129.8(5)
C14 N2 Cr1 C25 -58.5(6)
C2 N1 Cr1 O1 57.2(5)
C6 N1 Cr1 O1 -119.5(5)
C2 N1 Cr1 N2 -31.5(5)
C6 N1 Cr1 N2 151.8(5)
C2 N1 Cr1 C24 -128.6(6)
C6 N1 Cr1 C24 54.8(6)
C2 N1 Cr1 C23 -137.6(6)
C6 N1 Cr1 C23 45.8(9)
C2 N1 Cr1 C22 157.7(5)
C6 N1 Cr1 C22 -19.0(7)
C2 N1 Cr1 C26 167.8(5)
C6 N1 Cr1 C26 -8.8(6)
C2 N1 Cr1 C25 -157.6(6)
C6 N1 Cr1 C25 25.7(5)
C25 C24 Cr1 O1 112.0(6)
C23 C24 Cr1 O1 -4.7(8)
C25 C24 Cr1 N2 -150.1(5)
C23 C24 Cr1 N2 93.2(5)
C25 C24 Cr1 N1 -56.3(5)
C23 C24 Cr1 N1 -173.0(4)
C25 C24 Cr1 C23 116.7(7)
C25 C24 Cr1 C22 78.6(5)
C23 C24 Cr1 C22 -38.1(5)
C25 C24 Cr1 C26 36.8(5)
C23 C24 Cr1 C26 -79.8(5)
C23 C24 Cr1 C25 -116.7(7)
C22 C23 Cr1 O1 62.5(5)
C24 C23 Cr1 O1 177.5(5)
C22 C23 Cr1 N2 154.0(5)
C24 C23 Cr1 N2 -91.0(5)
C22 C23 Cr1 N1 -101.4(7)
C24 C23 Cr1 N1 13.6(9)
C22 C23 Cr1 C24 -115.0(7)
C24 C23 Cr1 C22 115.0(7)
C22 C23 Cr1 C26 -36.7(5)
C24 C23 Cr1 C26 78.3(5)
C22 C23 Cr1 C25 -78.1(5)
C24 C23 Cr1 C25 36.9(5)
C26 C22 Cr1 O1 116.7(5)
C23 C22 Cr1 O1 -125.6(5)
C26 C22 Cr1 N2 -151.4(5)
C23 C22 Cr1 N2 -33.7(6)
C26 C22 Cr1 N1 16.8(7)
C23 C22 Cr1 N1 134.5(5)
C26 C22 Cr1 C24 -79.2(6)
C23 C22 Cr1 C24 38.5(5)
C26 C22 Cr1 C23 -117.7(8)
C23 C22 Cr1 C26 117.7(8)
C26 C22 Cr1 C25 -37.7(5)
C23 C22 Cr1 C25 80.0(5)
C25 C26 Cr1 O1 173.7(4)
C22 C26 Cr1 O1 -70.5(5)
C25 C26 Cr1 N2 -53.2(9)
C22 C26 Cr1 N2 62.6(9)
C25 C26 Cr1 N1 75.3(5)
C22 C26 Cr1 N1 -169.0(5)
C25 C26 Cr1 C24 -36.6(5)
C22 C26 Cr1 C24 79.1(6)
C25 C26 Cr1 C23 -78.9(5)
C22 C26 Cr1 C23 36.9(5)
C25 C26 Cr1 C22 -115.7(7)
C22 C26 Cr1 C25 115.7(7)
C24 C25 Cr1 O1 -127.8(5)
C26 C25 Cr1 O1 -10.3(7)
C24 C25 Cr1 N2 37.7(6)
C26 C25 Cr1 N2 155.3(4)
C24 C25 Cr1 N1 131.6(5)
C26 C25 Cr1 N1 -110.8(5)
C26 C25 Cr1 C24 117.6(7)
C24 C25 Cr1 C23 -37.8(5)
C26 C25 Cr1 C23 79.8(5)
C24 C25 Cr1 C22 -79.8(5)
C26 C25 Cr1 C22 37.8(5)
C24 C25 Cr1 C26 -117.6(7)
